data_7027589
loop_
_publ_author_name
'Goodgame, David M. L.'
'Grachvogel, David A.'
'Holland, Stephanie'
'Long, Nicholas J.'
'White, Andrew J. P.'
'Williams, David J.'

_publ_section_title
;
 Diversity of chain, interwoven and network structures formed by metal
 complexes with
 2,3,5,6-tetrafluoro-1,4-bis(4-pyridyl-sulfenyl)benzene&#x200A;&#x2020;
;
_journal_issue 19
_journal_name_full 'Journal of the Chemical Society, Dalton Transactions'
_journal_page_first 3473
_journal_paper_doi 10.1039/a904453a
_journal_year 1999
_chemical_formula_sum 'C25 H14 Cd Cl2 F6 N5 O6 S3'
_chemical_formula_weight 873.89
_chemical_name_systematic
; 
 ? 
;
_space_group_IT_number 15
_symmetry_cell_setting monoclinic
_symmetry_space_group_name_Hall '-C 2yc'
_symmetry_space_group_name_H-M 'C 1 2/c 1'
_atom_sites_solution_hydrogens geom
_atom_sites_solution_primary direct
_atom_sites_solution_secondary difmap
_audit_creation_method SHELXL
_cell_angle_alpha 90.00
_cell_angle_beta 96.633(9)
_cell_angle_gamma 90.00
_cell_formula_units_Z 8
_cell_length_a 28.714(3)
_cell_length_b 8.2439(13)
_cell_length_c 28.736(3)
_cell_measurement_reflns_used 57
_cell_measurement_temperature 293(2)
_cell_measurement_theta_max 22.50
_cell_measurement_theta_min 3.08
_cell_volume 6756.7(15)
_computing_cell_refinement 'Siemens XSCANS'
_computing_data_collection 'Siemens XSCANS'
_computing_data_reduction 'Siemens SHELXTL'
_computing_molecular_graphics 'Siemens SHELXTL'
_computing_publication_material 'Siemens SHELXTL'
_computing_structure_refinement 'SHELXL-93 (Sheldrick, 1993)'
_computing_structure_solution 'SHELXS-86 (Sheldrick, 1990)'
_diffrn_ambient_temperature 293(2)
_diffrn_measurement_device 'Siemens P4'
_diffrn_measurement_method '\w scans'
_diffrn_radiation_monochromator graphite
_diffrn_radiation_source 'fine-focus sealed tube'
_diffrn_radiation_type CuK\a
_diffrn_radiation_wavelength 1.54178
_diffrn_reflns_av_R_equivalents 0.0368
_diffrn_reflns_av_sigmaI/netI 0.0627
_diffrn_reflns_limit_h_max 0
_diffrn_reflns_limit_h_min -32
_diffrn_reflns_limit_k_max 0
_diffrn_reflns_limit_k_min -9
_diffrn_reflns_limit_l_max 32
_diffrn_reflns_limit_l_min -32
_diffrn_reflns_number 5441
_diffrn_reflns_theta_max 62.01
_diffrn_reflns_theta_min 3.10
_diffrn_standards_interval_count 97
_diffrn_standards_number 3
_exptl_absorpt_coefficient_mu 9.096
_exptl_absorpt_correction_T_max 0.2925
_exptl_absorpt_correction_T_min 0.0958
_exptl_absorpt_correction_type ellipsoidal
_exptl_crystal_density_diffrn 1.718
_exptl_crystal_F_000 3448
_refine_diff_density_max 0.605
_refine_diff_density_min -0.621
_refine_diff_density_rms 0.089
_refine_ls_extinction_coef 0.00010(2)
_refine_ls_extinction_expression Fc^*^=kFc[1+0.001xFc^2^\l^3^/sin(2\q)]^-1/4^
_refine_ls_extinction_method SHELXL
_refine_ls_goodness_of_fit_all 1.036
_refine_ls_goodness_of_fit_obs 1.073
_refine_ls_matrix_type full
_refine_ls_number_parameters 453
_refine_ls_number_reflns 5323
_refine_ls_number_restraints 36
_refine_ls_restrained_S_all 1.046
_refine_ls_restrained_S_obs 1.085
_refine_ls_R_factor_all 0.0761
_refine_ls_R_factor_obs 0.0521
_refine_ls_shift/esd_max -0.013
_refine_ls_shift/esd_mean 0.001
_refine_ls_structure_factor_coef Fsqd
_refine_ls_weighting_details 'w=1/[\s^2^(Fo^2^)+(0.0677P)^2^+8.6492P] where P=(Fo^2^+2Fc^2^)/3'
_refine_ls_weighting_scheme calc
_refine_ls_wR_factor_all 0.1406
_refine_ls_wR_factor_obs 0.1240
_reflns_number_observed 3967
_reflns_number_total 5323
_reflns_observed_criterion >2sigma(I)
_cod_data_source_file 904453asup1.cif
_cod_data_source_block NL9811
_cod_depositor_comments
;
The following automatic conversions were performed:

'_symmetry_cell_setting' value 'Monoclinic' changed to 'monoclinic'
according to /home/saulius/struct/CIF-dictionaries/cif_core.dic
dictionary named 'cif_core.dic' version 2.4.2 from 2011-04-26.

Automatic conversion script
Id: cif_fix_values 1891 2012-01-12 08:04:46Z andrius 

The following automatic conversions were performed:

'_refine_ls_weighting_scheme' value 'calc
w=1/[\s^2^(Fo^2^)+(0.0677P)^2^+8.6492P] where P=(Fo^2^+2Fc^2^)/3' was
changed to 'calc'. New tag '_refine_ls_weighting_details' was
created. The value of the new tag was set to
'w=1/[\s^2^(Fo^2^)+(0.0677P)^2^+8.6492P] where P=(Fo^2^+2Fc^2^)/3'.

Automatic conversion script
Id: cif_fix_values 3143 2015-03-26 13:38:13Z robertas 
;
_cod_original_sg_symbol_H-M C2/c
_cod_original_formula_sum 'C25 H14 N5 O6 Cl2 F6 S3 Cd'
_cod_database_code 7027589

loop_
_symmetry_equiv_pos_as_xyz
'x, y, z'
'-x, y, -z+1/2'
'x+1/2, y+1/2, z'
'-x+1/2, y+1/2, -z+1/2'
'-x, -y, -z'
'x, -y, z-1/2'
'-x+1/2, -y+1/2, -z'
'x+1/2, -y+1/2, z-1/2'

loop_
_atom_site_aniso_label
_atom_site_aniso_U_11
_atom_site_aniso_U_22
_atom_site_aniso_U_33
_atom_site_aniso_U_23
_atom_site_aniso_U_13
_atom_site_aniso_U_12
Cd 0.0458(2) 0.0529(3) 0.0509(3) 0.0077(2) 0.0098(2) 0.0037(2)
N1 0.056(3) 0.050(3) 0.059(3) 0.011(3) 0.011(2) 0.013(2)
C2 0.062(4) 0.056(4) 0.065(4) 0.020(3) 0.013(3) 0.003(3)
C3 0.055(4) 0.063(4) 0.071(4) 0.010(4) 0.021(3) 0.010(3)
C4 0.051(3) 0.045(3) 0.065(4) 0.001(3) 0.010(3) 0.007(3)
C5 0.059(4) 0.047(4) 0.072(4) 0.016(3) 0.017(3) 0.006(3)
C6 0.048(3) 0.061(4) 0.073(5) 0.008(4) 0.022(3) 0.008(3)
S7 0.0632(10) 0.0838(13) 0.0936(14) 0.0277(12) 0.0312(9) 0.0288(10)
C8 0.046(3) 0.062(4) 0.069(4) 0.008(3) 0.006(3) 0.017(3)
F9 0.105(4) 0.048(3) 0.112(4) -0.008(2) 0.015(3) 0.004(2)
C9 0.049(3) 0.047(4) 0.088(5) -0.003(4) 0.005(3) 0.007(3)
F10 0.083(3) 0.083(3) 0.066(3) -0.015(2) 0.009(2) 0.011(2)
C10 0.045(3) 0.058(4) 0.067(4) -0.004(3) 0.005(3) 0.009(3)
N11 0.052(3) 0.065(4) 0.064(4) 0.015(3) 0.019(3) 0.006(3)
C12 0.088(6) 0.065(5) 0.107(7) 0.030(5) 0.057(5) 0.015(4)
C13 0.102(6) 0.070(6) 0.118(8) 0.033(5) 0.065(6) 0.026(5)
C14 0.056(4) 0.076(5) 0.075(5) 0.015(4) 0.023(3) 0.013(3)
C15 0.071(5) 0.077(6) 0.087(6) 0.012(4) 0.039(4) 0.000(4)
C16 0.079(5) 0.056(5) 0.095(6) 0.015(4) 0.030(4) 0.012(4)
S17 0.0955(14) 0.114(2) 0.0721(12) 0.0240(13) 0.0400(11) 0.0444(14)
C18 0.062(4) 0.088(6) 0.067(4) -0.003(4) 0.030(3) -0.024(4)
F19 0.070(3) 0.114(4) 0.092(4) 0.015(3) 0.015(3) 0.013(3)
C19 0.055(4) 0.077(5) 0.062(4) 0.002(4) 0.023(3) -0.003(3)
F20 0.146(5) 0.080(4) 0.112(4) -0.022(3) 0.037(4) 0.001(4)
C20 0.083(5) 0.075(6) 0.068(5) 0.003(4) 0.032(4) -0.014(4)
N21 0.055(3) 0.061(3) 0.055(3) 0.007(3) 0.012(2) -0.004(2)
C21 0.071(5) 0.109(7) 0.053(4) 0.009(4) 0.024(4) -0.026(5)
F22 0.099(4) 0.192(8) 0.111(5) 0.025(5) -0.011(4) 0.028(5)
C22 0.063(4) 0.109(8) 0.073(5) 0.023(5) 0.019(4) 0.001(5)
F23 0.154(6) 0.084(4) 0.144(6) -0.004(4) 0.032(5) 0.032(4)
C23 0.079(5) 0.072(6) 0.085(6) 0.008(5) 0.028(4) 0.004(4)
C24 0.066(4) 0.086(6) 0.054(4) 0.000(4) 0.010(3) -0.018(4)
C25 0.065(4) 0.085(6) 0.066(5) 0.000(4) 0.008(4) -0.026(4)
C26 0.062(4) 0.071(5) 0.055(4) 0.001(3) 0.007(3) -0.010(3)
S27 0.106(2) 0.160(3) 0.0624(12) -0.0075(14) 0.0264(12) -0.077(2)
C29 0.056(4) 0.111(7) 0.051(4) 0.008(4) 0.003(3) -0.023(4)
C30 0.064(4) 0.117(7) 0.055(4) 0.005(5) 0.009(3) -0.021(4)
O40 0.080(3) 0.086(4) 0.064(3) 0.018(3) 0.021(3) 0.014(3)
N40 0.044(3) 0.110(6) 0.060(4) -0.010(4) 0.012(3) 0.020(3)
O41 0.068(3) 0.093(4) 0.071(4) -0.007(3) 0.014(3) -0.021(3)
O42 0.059(3) 0.223(10) 0.071(4) -0.053(5) 0.005(3) 0.022(4)
N50 0.061(4) 0.078(5) 0.077(4) 0.007(4) 0.012(3) -0.014(3)
O50 0.065(3) 0.069(3) 0.075(4) 0.013(3) 0.010(3) -0.007(2)
O51 0.090(4) 0.099(5) 0.074(4) 0.022(3) 0.002(3) -0.028(3)
O52 0.095(5) 0.131(7) 0.116(6) 0.012(5) -0.007(4) -0.059(5)
C50 0.198(22) 0.176(22) 0.266(30) 0.002(21) -0.087(22) -0.016(18)
Cl51 0.306(21) 0.172(10) 0.202(10) -0.030(8) -0.135(13) -0.001(12)
Cl52 0.260(18) 0.221(17) 0.159(10) -0.082(11) -0.052(10) 0.132(15)
Cl53 0.335(24) 0.262(20) 0.289(20) -0.110(17) -0.104(16) 0.126(18)
Cl54 0.398(28) 0.234(15) 0.255(15) -0.050(13) -0.031(19) -0.004(20)

loop_
_atom_site_label
_atom_site_type_symbol
_atom_site_fract_x
_atom_site_fract_y
_atom_site_fract_z
_atom_site_U_iso_or_equiv
_atom_site_thermal_displace_type
_atom_site_occupancy
_atom_site_calc_flag
_atom_site_refinement_flags
_atom_site_disorder_group
Cd Cd 0.665163(15) 0.22467(6) 0.61435(2) 0.0496(2) Uani 1 d . .
N1 N 0.6083(2) 0.4269(7) 0.6121(2) 0.0548(13) Uani 1 d . .
C2 C 0.5698(3) 0.4157(9) 0.6336(3) 0.060(2) Uani 1 d . .
H2A H 0.5678(3) 0.3306(9) 0.6545(3) 0.073 Uiso 1 calc R .
C3 C 0.5325(2) 0.5236(10) 0.6266(3) 0.062(2) Uani 1 d . .
H3A H 0.5066(2) 0.5125(10) 0.6431(3) 0.075 Uiso 1 calc R .
C4 C 0.5348(2) 0.6476(8) 0.5948(3) 0.0535(15) Uani 1 d . .
C5 C 0.5748(2) 0.6626(9) 0.5728(3) 0.059(2) Uani 1 d . .
H5A H 0.5779(2) 0.7472(9) 0.5520(3) 0.070 Uiso 1 calc R .
C6 C 0.6102(2) 0.5492(9) 0.5823(3) 0.059(2) Uani 1 d . .
H6A H 0.6369(2) 0.5594(9) 0.5670(3) 0.071 Uiso 1 calc R .
S7 S 0.48641(7) 0.7777(3) 0.58714(8) 0.0785(6) Uani 1 d . .
C8 C 0.4970(2) 0.8999(9) 0.5394(3) 0.059(2) Uani 1 d . .
F9 F 0.4902(2) 0.6785(6) 0.4871(2) 0.0879(15) Uani 1 d . .
C9 C 0.4951(2) 0.8370(9) 0.4935(3) 0.062(2) Uani 1 d . .
F10 F 0.5031(2) 1.1320(6) 0.5865(2) 0.0772(12) Uani 1 d . .
C10 C 0.5013(2) 1.0639(9) 0.5437(3) 0.057(2) Uani 1 d . .
N11 N 0.7231(2) 0.0658(8) 0.5876(2) 0.0591(14) Uani 1 d . .
C12 C 0.7288(3) -0.0901(11) 0.5982(4) 0.083(3) Uani 1 d . .
H12A H 0.7092(3) -0.1380(11) 0.6178(4) 0.100 Uiso 1 calc R .
C13 C 0.7629(4) -0.1832(12) 0.5813(4) 0.092(3) Uani 1 d . .
H13A H 0.7657(4) -0.2925(12) 0.5891(4) 0.111 Uiso 1 calc R .
C14 C 0.7925(3) -0.1143(11) 0.5530(3) 0.068(2) Uani 1 d . .
C15 C 0.7862(3) 0.0445(11) 0.5415(3) 0.076(2) Uani 1 d . .
H15A H 0.8055(3) 0.0948(11) 0.5219(3) 0.091 Uiso 1 calc R .
C16 C 0.7515(3) 0.1289(10) 0.5589(3) 0.075(2) Uani 1 d . .
H16A H 0.7473(3) 0.2371(10) 0.5503(3) 0.090 Uiso 1 calc R .
S17 S 0.83603(9) -0.2279(4) 0.52800(8) 0.0916(8) Uani 1 d . .
C18 C 0.6379(3) 0.1692(11) 0.9217(3) 0.070(2) Uani 1 d . .
F19 F 0.6847(2) -0.0600(8) 0.9399(2) 0.092(2) Uani 1 d . .
C19 C 0.6505(2) 0.0125(10) 0.9120(3) 0.063(2) Uani 1 d . .
F20 F 0.6429(3) -0.2238(8) 0.8686(2) 0.111(2) Uani 1 d . .
C20 C 0.6287(3) -0.0714(11) 0.8748(3) 0.073(2) Uani 1 d . .
N21 N 0.6376(2) 0.0834(8) 0.6749(2) 0.0563(13) Uani 1 d . .
C21 C 0.5938(3) -0.0049(13) 0.8451(3) 0.076(2) Uani 1 d . .
F22 F 0.5469(2) 0.2281(12) 0.8259(3) 0.136(3) Uani 1 d . .
C22 C 0.5812(3) 0.1540(14) 0.8544(3) 0.081(3) Uani 1 d . .
F23 F 0.5886(3) 0.3912(9) 0.8990(3) 0.126(2) Uani 1 d . .
C23 C 0.6028(3) 0.2393(11) 0.8917(3) 0.077(2) Uani 1 d . .
C24 C 0.5947(3) -0.0333(11) 0.7503(3) 0.068(2) Uani 1 d . .
C25 C 0.5753(3) -0.0599(11) 0.7055(3) 0.072(2) Uani 1 d . .
H25A H 0.5472(3) -0.1162(11) 0.6997(3) 0.086 Uiso 1 calc R .
C26 C 0.5972(3) -0.0035(10) 0.6688(3) 0.062(2) Uani 1 d . .
H26A H 0.5839(3) -0.0258(10) 0.6385(3) 0.075 Uiso 1 calc R .
S27 S 0.56587(10) -0.1110(4) 0.79672(8) 0.1084(11) Uani 1 d . .
C29 C 0.6562(3) 0.1052(12) 0.7187(3) 0.073(2) Uani 1 d . .
H29A H 0.6846(3) 0.1603(12) 0.7239(3) 0.088 Uiso 1 calc R .
C30 C 0.6362(3) 0.0512(13) 0.7575(3) 0.078(2) Uani 1 d . .
H30A H 0.6504(3) 0.0716(13) 0.7877(3) 0.094 Uiso 1 calc R .
O40 O 0.6451(2) 0.2455(8) 0.5285(2) 0.076(2) Uani 1 d . .
N40 N 0.6195(2) 0.1180(10) 0.5268(2) 0.071(2) Uani 1 d . .
O41 O 0.6127(2) 0.0545(8) 0.5650(2) 0.077(2) Uani 1 d . .
O42 O 0.6029(2) 0.0564(13) 0.4902(2) 0.118(3) Uani 1 d . .
N50 N 0.7388(2) 0.4366(9) 0.6493(3) 0.071(2) Uani 1 d . .
O50 O 0.7180(2) 0.4571(7) 0.6094(2) 0.0694(14) Uani 1 d . .
O51 O 0.7258(2) 0.3225(9) 0.6739(2) 0.088(2) Uani 1 d . .
O52 O 0.7715(3) 0.5241(11) 0.6640(3) 0.115(3) Uani 1 d . .
C50 C 0.6946(9) 0.6178(33) 0.7622(11) 0.222(13) Uani 1 d . .
Cl51 Cl 0.7064(7) 0.4447(23) 0.8001(7) 0.239(9) Uani 0.50 d PU 1
Cl52 Cl 0.6640(7) 0.6309(23) 0.7104(5) 0.219(10) Uani 0.50 d PU 2
Cl53 Cl 0.6373(10) 0.5548(33) 0.7375(9) 0.306(13) Uani 0.50 d PU 1
Cl54 Cl 0.6714(11) 0.4700(36) 0.7944(10) 0.301(10) Uani 0.50 d PU 2

loop_
_atom_type_symbol
_atom_type_description
_atom_type_scat_dispersion_real
_atom_type_scat_dispersion_imag
_atom_type_scat_source
C C 0.0181 0.0091 'International Tables Vol C Tables 4.2.6.8 and 6.1.1.4'
H H 0.0000 0.0000 'International Tables Vol C Tables 4.2.6.8 and 6.1.1.4'
N N 0.0311 0.0180 'International Tables Vol C Tables 4.2.6.8 and 6.1.1.4'
O O 0.0492 0.0322 'International Tables Vol C Tables 4.2.6.8 and 6.1.1.4'
F F 0.0727 0.0534 'International Tables Vol C Tables 4.2.6.8 and 6.1.1.4'
S S 0.3331 0.5567 'International Tables Vol C Tables 4.2.6.8 and 6.1.1.4'
Cl Cl 0.3639 0.7018 'International Tables Vol C Tables 4.2.6.8 and 6.1.1.4'
Cd Cd 0.1185 4.6533 'International Tables Vol C Tables 4.2.6.8 and 6.1.1.4'

loop_
_geom_angle_atom_site_label_1
_geom_angle_atom_site_label_2
_geom_angle_atom_site_label_3
_geom_angle
_geom_angle_site_symmetry_1
_geom_angle_site_symmetry_3
N21 Cd N11 106.7(2) . .
N21 Cd N1 94.7(2) . .
N11 Cd N1 157.4(2) . .
N21 Cd O41 84.5(2) . .
N11 Cd O41 84.2(2) . .
N1 Cd O41 90.7(2) . .
N21 Cd O51 85.3(2) . .
N11 Cd O51 86.4(2) . .
N1 Cd O51 103.0(2) . .
O41 Cd O51 163.5(2) . .
N21 Cd O50 134.8(2) . .
N11 Cd O50 87.1(2) . .
N1 Cd O50 82.9(2) . .
O41 Cd O50 140.4(2) . .
O51 Cd O50 52.1(2) . .
N21 Cd O40 136.5(2) . .
N11 Cd O40 78.5(2) . .
N1 Cd O40 80.9(2) . .
O41 Cd O40 52.6(2) . .
O51 Cd O40 138.0(2) . .
O50 Cd O40 87.8(2) . .
C6 N1 C2 116.8(6) . .
C6 N1 Cd 118.7(4) . .
C2 N1 Cd 123.7(5) . .
N1 C2 C3 123.9(7) . .
C4 C3 C2 118.2(6) . .
C5 C4 C3 118.6(6) . .
C5 C4 S7 125.4(6) . .
C3 C4 S7 116.0(5) . .
C4 C5 C6 118.7(6) . .
N1 C6 C5 123.8(6) . .
C4 S7 C8 104.1(3) . .
C10 C8 C9 116.2(7) . .
C10 C8 S7 121.5(6) . .
C9 C8 S7 121.8(6) . .
F9 C9 C10 120.0(8) . 5_676
F9 C9 C8 118.9(8) . .
C10 C9 C8 121.0(7) 5_676 .
F10 C10 C9 118.0(7) . 5_676
F10 C10 C8 119.2(7) . .
C9 C10 C8 122.8(7) 5_676 .
C12 N11 C16 116.9(7) . .
C12 N11 Cd 123.1(5) . .
C16 N11 Cd 120.0(5) . .
N11 C12 C13 122.3(7) . .
C14 C13 C12 119.7(8) . .
C15 C14 C13 118.2(7) . .
C15 C14 S17 119.2(6) . .
C13 C14 S17 122.4(7) . .
C14 C15 C16 119.1(7) . .
N11 C16 C15 123.9(8) . .
C18 S17 C14 99.9(3) 4_646 .
C23 C18 C19 117.3(8) . .
C23 C18 S17 121.4(8) . 4_656
C19 C18 S17 121.3(7) . 4_656
F19 C19 C20 118.9(8) . .
F19 C19 C18 119.4(8) . .
C20 C19 C18 121.7(8) . .
F20 C20 C21 120.7(9) . .
F20 C20 C19 117.4(9) . .
C21 C20 C19 121.9(9) . .
C29 N21 C26 116.1(6) . .
C29 N21 Cd 120.8(5) . .
C26 N21 Cd 122.2(5) . .
C20 C21 C22 116.6(9) . .
C20 C21 S27 122.3(9) . .
C22 C21 S27 121.0(8) . .
F22 C22 C23 118.4(10) . .
F22 C22 C21 119.7(10) . .
C23 C22 C21 121.9(9) . .
F23 C23 C22 118.9(9) . .
F23 C23 C18 120.6(9) . .
C22 C23 C18 120.5(9) . .
C25 C24 C30 118.4(7) . .
C25 C24 S27 118.6(6) . .
C30 C24 S27 122.9(6) . .
C24 C25 C26 119.9(7) . .
N21 C26 C25 122.9(7) . .
C21 S27 C24 101.9(4) . .
N21 C29 C30 124.2(7) . .
C24 C30 C29 118.4(8) . .
N40 O40 Cd 92.7(4) . .
O42 N40 O41 119.9(9) . .
O42 N40 O40 122.8(8) . .
O41 N40 O40 117.3(7) . .
N40 O41 Cd 97.1(5) . .
O52 N50 O50 120.5(7) . .
O52 N50 O51 120.8(8) . .
O50 N50 O51 118.6(7) . .
N50 O50 Cd 94.2(4) . .
N50 O51 Cd 95.0(5) . .
Cl52 C50 Cl54 109.6(18) . .
Cl53 C50 Cl51 96.3(18) . .

loop_
_geom_bond_atom_site_label_1
_geom_bond_atom_site_label_2
_geom_bond_distance
_geom_bond_site_symmetry_2
Cd N21 2.309(6) .
Cd N11 2.317(6) .
Cd N1 2.329(5) .
Cd O41 2.399(6) .
Cd O51 2.434(6) .
Cd O50 2.459(5) .
Cd O40 2.474(6) .
N1 C6 1.328(9) .
N1 C2 1.328(9) .
C2 C3 1.391(10) .
C3 C4 1.379(10) .
C4 C5 1.378(10) .
C4 S7 1.749(6) .
C5 C6 1.385(10) .
S7 C8 1.756(8) .
C8 C10 1.361(11) .
C8 C9 1.413(11) .
F9 C9 1.325(9) .
C9 C10 1.358(11) 5_676
F10 C10 1.348(9) .
C10 C9 1.358(11) 5_676
N11 C12 1.327(11) .
N11 C16 1.331(10) .
C12 C13 1.375(12) .
C13 C14 1.367(11) .
C14 C15 1.357(12) .
C14 S17 1.779(8) .
C15 C16 1.358(12) .
S17 C18 1.767(9) 4_646
C18 C23 1.376(13) .
C18 C19 1.378(12) .
C18 S17 1.767(9) 4_656
F19 C19 1.334(9) .
C19 C20 1.363(12) .
F20 C20 1.341(11) .
C20 C21 1.354(13) .
N21 C29 1.323(10) .
N21 C26 1.356(9) .
C21 C22 1.394(15) .
C21 S27 1.756(9) .
F22 C22 1.351(11) .
C22 C23 1.369(14) .
F23 C23 1.341(11) .
C24 C25 1.362(11) .
C24 C30 1.374(11) .
C24 S27 1.768(8) .
C25 C26 1.369(11) .
C29 C30 1.385(11) .
O40 N40 1.280(10) .
N40 O42 1.215(9) .
N40 O41 1.250(9) .
N50 O52 1.220(9) .
N50 O50 1.242(9) .
N50 O51 1.259(9) .
C50 Cl52 1.64(3) .
C50 Cl54 1.71(4) .
C50 Cl53 1.79(4) .
C50 Cl51 1.80(4) .
